data_4514362
loop_
_publ_author_name
'Lu, Bing-Bing'
'Yang, Jin'
'Che, Guang-Bo'
'Pei, Wen-Yuan'
'Ma, Jian-Fang'

_publ_section_title
;
 Highly Stable Copper(I)-Based Metal-Organic Framework Assembled with
 Resorcin[4]arene and Polyoxometalate for Efficient Heterogeneous
 Catalysis of Azide-Alkyne &quot;Click&quot; Reaction.
;
_journal_issue 3
_journal_name_full 'ACS applied materials &amp; interfaces'
_journal_page_first 2628
_journal_page_last 2636
_journal_paper_doi 10.1021/acsami.7b17306
_journal_volume 10
_journal_year 2018
_chemical_formula_moiety 'C140 H128 Cu4 N24 O48 Si W12 6H2O 2C3H7NO'
_chemical_formula_sum 'C146 H154 Cu4 N26 O56 Si W12'
_chemical_formula_weight 5657.39
_space_group_crystal_system triclinic
_space_group_IT_number 2
_space_group_name_Hall '-P 1'
_space_group_name_H-M_alt 'P -1'
_symmetry_space_group_name_Hall '-P 1'
_symmetry_space_group_name_H-M 'P -1'
_atom_sites_solution_hydrogens geom
_audit_creation_method SHELXL-2014/7
_cell_angle_alpha 95.26
_cell_angle_beta 105.90
_cell_angle_gamma 98.58
_cell_formula_units_Z 1
_cell_length_a 14.285
_cell_length_b 16.578
_cell_length_c 17.357
_cell_measurement_reflns_used 5624
_cell_measurement_temperature 293(2)
_cell_measurement_theta_max 29.1206
_cell_measurement_theta_min 2.9079
_cell_volume 3870.771
_computing_cell_refinement CrysAlis
_computing_data_collection 10.2375
_computing_data_reduction CrysAlis
_computing_structure_refinement 'SHELXL-2014/7 (Sheldrick, 2014)'
_computing_structure_solution 'SHELXL-2014/7 (Sheldrick, 2014)'
_diffrn_ambient_temperature 293(2)
_diffrn_detector_area_resol_mean 10.2375
_diffrn_measured_fraction_theta_full 0.996
_diffrn_measured_fraction_theta_max 0.836
_diffrn_measurement_device_type 'Xcalibur, Ruby, Gemini ultra'
_diffrn_radiation_type MoK\a
_diffrn_radiation_wavelength 0.71073
_diffrn_reflns_av_R_equivalents 0.0465
_diffrn_reflns_av_unetI/netI 0.1156
_diffrn_reflns_Laue_measured_fraction_full 0.996
_diffrn_reflns_Laue_measured_fraction_max 0.836
_diffrn_reflns_limit_h_max 19
_diffrn_reflns_limit_h_min -16
_diffrn_reflns_limit_k_max 22
_diffrn_reflns_limit_k_min -19
_diffrn_reflns_limit_l_max 22
_diffrn_reflns_limit_l_min -23
_diffrn_reflns_number 28340
_diffrn_reflns_point_group_measured_fraction_full 0.996
_diffrn_reflns_point_group_measured_fraction_max 0.836
_diffrn_reflns_theta_full 25.000
_diffrn_reflns_theta_max 29.186
_diffrn_reflns_theta_min 2.914
_diffrn_source 'Enhance (Mo) X-ray Source'
_exptl_absorpt_coefficient_mu 9.516
_exptl_absorpt_correction_T_max 1.00000
_exptl_absorpt_correction_T_min 0.44737
_exptl_absorpt_correction_type multi-scan
_exptl_crystal_colour yellow
_exptl_crystal_density_diffrn 2.427
_exptl_crystal_description block
_exptl_crystal_F_000 2678
_exptl_crystal_size_max 0.51
_exptl_crystal_size_mid 0.47
_exptl_crystal_size_min 0.39
_refine_diff_density_max 2.003
_refine_diff_density_min -1.590
_refine_diff_density_rms 0.233
_refine_ls_extinction_method none
_refine_ls_goodness_of_fit_ref 0.998
_refine_ls_hydrogen_treatment constr
_refine_ls_matrix_type full
_refine_ls_number_parameters 1027
_refine_ls_number_reflns 17523
_refine_ls_number_restraints 43
_refine_ls_restrained_S_all 0.997
_refine_ls_R_factor_all 0.1347
_refine_ls_R_factor_gt 0.0691
_refine_ls_shift/su_max 0.001
_refine_ls_shift/su_mean 0.000
_refine_ls_structure_factor_coef Fsqd
_refine_ls_weighting_details 'w=1/[\s^2^(Fo^2^)+(0.0594P)^2^] where P=(Fo^2^+2Fc^2^)/3'
_refine_ls_weighting_scheme calc
_refine_ls_wR_factor_gt 0.1390
_refine_ls_wR_factor_ref 0.1632
_reflns_Friedel_coverage 0.000
_reflns_number_gt 9622
_reflns_number_total 17523
_reflns_threshold_expression 'I > 2\s(I)'
_cod_data_source_file am7b17306_si_002.cif
_cod_data_source_block shelx
_cod_depositor_comments 'Adding full bibliography for 4514362.cif.'
_cod_original_cell_volume 3870.8
_cod_database_code 4514362
_shelx_shelxl_version_number 2014/7
_shelx_space_group_comment
;
The symmetry employed for this shelxl refinement is uniquely defined
by the following loop, which should always be used as a source of
symmetry information in preference to the above space-group names.
They are only intended as comments.
;
_platon_squeeze_void_probe_radius 1.20

loop_
_space_group_symop_operation_xyz
'x, y, z'
'-x, -y, -z'

loop_
_atom_site_label
_atom_site_type_symbol
_atom_site_fract_x
_atom_site_fract_y
_atom_site_fract_z
_atom_site_U_iso_or_equiv
_atom_site_adp_type
_atom_site_occupancy
_atom_site_site_symmetry_order
_atom_site_calc_flag
_atom_site_refinement_flags_posn
_atom_site_refinement_flags_adp
_atom_site_refinement_flags_occupancy
Si1 Si 1.0000 0.5000 1.0000 0.0138(8) Uani 1 2 d S . P
Cu1 Cu 1.45569(16) -0.01798(13) 0.91026(13) 0.0712(6) Uani 1 1 d . . .
Cu2 Cu 1.4670(2) -0.42052(18) 0.52591(19) 0.1108(9) Uani 1 1 d . . .
W1 W 1.14461(5) 0.46326(4) 0.87026(4) 0.05011(18) Uani 1 1 d . . .
W2 W 0.92318(4) 0.32523(3) 0.84992(4) 0.04813(17) Uani 1 1 d . . .
W3 W 0.91497(4) 0.52404(4) 0.79486(3) 0.05032(18) Uani 1 1 d . . .
W4 W 1.23449(4) 0.44656(4) 1.07759(4) 0.04780(17) Uani 1 1 d . . .
W5 W 1.01734(4) 0.30139(3) 1.05450(3) 0.04431(16) Uani 1 1 d . . .
W6 W 0.78285(4) 0.35811(3) 0.98549(3) 0.04308(16) Uani 1 1 d . . .
C1 C 0.8548(9) 0.0579(7) 0.5319(8) 0.038(3) Uani 1 1 d . . .
H1 H 0.8064 0.0291 0.4863 0.045 Uiso 1 1 calc R U .
C2 C 0.9114(10) 0.1272(8) 0.5223(8) 0.043(3) Uani 1 1 d . . .
C3 C 0.9826(11) 0.1705(9) 0.5912(9) 0.054(4) Uani 1 1 d . . .
C4 C 0.9941(11) 0.1432(9) 0.6662(8) 0.053(4) Uani 1 1 d . . .
H4 H 1.0410 0.1730 0.7121 0.064 Uiso 1 1 calc R U .
C5 C 0.9353(10) 0.0717(9) 0.6715(8) 0.045(3) Uani 1 1 d . . .
C6 C 0.8629(10) 0.0269(9) 0.6033(8) 0.045(3) Uani 1 1 d . . .
C7 C 0.8057(10) -0.0570(8) 0.6118(9) 0.049(4) Uani 1 1 d . . .
H7 H 0.7913 -0.0492 0.6637 0.059 Uiso 1 1 calc R U .
C8 C 0.8780(10) -0.1189(8) 0.6208(8) 0.043(3) Uani 1 1 d . . .
C9 C 0.8756(11) -0.1754(9) 0.6766(9) 0.051(4) Uani 1 1 d . . .
C10 C 0.9449(13) -0.2256(9) 0.6925(9) 0.063(5) Uani 1 1 d . . .
H10 H 0.9437 -0.2622 0.7300 0.076 Uiso 1 1 calc R U .
C11 C 1.0170(11) -0.2215(9) 0.6523(8) 0.053(4) Uani 1 1 d . . .
C12 C 1.0185(11) -0.1687(8) 0.5944(8) 0.052(4) Uani 1 1 d . . .
C13 C 0.9497(11) -0.1178(9) 0.5831(9) 0.054(4) Uani 1 1 d . . .
H13 H 0.9524 -0.0800 0.5470 0.065 Uiso 1 1 calc R U .
C14 C 1.1238(13) -0.2917(11) 0.7465(9) 0.071(5) Uani 1 1 d . . .
H14A H 1.0755 -0.3358 0.7538 0.085 Uiso 1 1 calc R U .
H14B H 1.1344 -0.2455 0.7884 0.085 Uiso 1 1 calc R U .
C15 C 1.2182(14) -0.3201(12) 0.7488(10) 0.080(6) Uani 1 1 d . . .
H15A H 1.2491 -0.3316 0.8028 0.096 Uiso 1 1 calc R U .
H15B H 1.2630 -0.2770 0.7359 0.096 Uiso 1 1 calc R U .
C16 C 1.1991(13) -0.3957(11) 0.6895(12) 0.081(6) Uani 1 1 d . . .
H16A H 1.1515 -0.3895 0.6396 0.097 Uiso 1 1 calc R U .
H16B H 1.1709 -0.4425 0.7108 0.097 Uiso 1 1 calc R U .
C17 C 1.3739(15) -0.4320(12) 0.7287(13) 0.094(7) Uani 1 1 d . . .
H17 H 1.3794 -0.4429 0.7812 0.113 Uiso 1 1 calc R U .
C18 C 1.4429(16) -0.4316(12) 0.6877(14) 0.090(6) Uani 1 1 d . . .
H18 H 1.5050 -0.4451 0.7084 0.109 Uiso 1 1 calc R U .
C19 C 1.3189(16) -0.3992(12) 0.6068(9) 0.075(6) Uani 1 1 d . . .
C20 C 1.2638(18) -0.3720(17) 0.5385(11) 0.189(17) Uani 1 1 d G . .
C21 C 1.1686(19) -0.4159(12) 0.5016(12) 0.20(2) Uani 1 1 d G . .
H21 H 1.1440 -0.4606 0.5236 0.239 Uiso 1 1 calc R U .
C22 C 1.1102(15) -0.3931(14) 0.4318(13) 0.188(12) Uani 1 1 d G U .
H22 H 1.0465 -0.4224 0.4071 0.225 Uiso 1 1 calc R U .
C23 C 1.147(2) -0.3264(15) 0.3989(11) 0.167(10) Uani 1 1 d G U .
H23 H 1.1079 -0.3111 0.3522 0.200 Uiso 1 1 calc R U .
C24 C 1.242(2) -0.2825(13) 0.4358(17) 0.290(17) Uani 1 1 d G U .
H24 H 1.2668 -0.2379 0.4138 0.348 Uiso 1 1 calc R U .
N3 N 1.3006(16) -0.3053(17) 0.5056(17) 0.38(2) Uani 1 1 d G U .
C25 C 0.760(2) -0.2510(13) 0.7248(19) 0.148(12) Uani 1 1 d . . .
H25A H 0.8035 -0.2751 0.7657 0.178 Uiso 1 1 calc R U .
H25B H 0.7407 -0.2874 0.6740 0.178 Uiso 1 1 calc R U .
C26 C 0.667(2) -0.2372(14) 0.7504(16) 0.143(11) Uani 1 1 d . . .
H26A H 0.6363 -0.1953 0.7225 0.172 Uiso 1 1 calc R U .
H26B H 0.6182 -0.2879 0.7379 0.172 Uiso 1 1 calc R U .
C27 C 0.7037(15) -0.2096(12) 0.8408(14) 0.098(7) Uani 1 1 d . . .
H27A H 0.7546 -0.1606 0.8533 0.118 Uiso 1 1 calc R U .
H27B H 0.7313 -0.2526 0.8687 0.118 Uiso 1 1 calc R U .
C28 C 0.5516(15) -0.2471(11) 0.8877(13) 0.093(7) Uani 1 1 d . . .
H28 H 0.5567 -0.3021 0.8908 0.112 Uiso 1 1 calc R U .
C29 C 0.4800(13) -0.2113(11) 0.9037(14) 0.095(7) Uani 1 1 d . . .
H29 H 0.4252 -0.2367 0.9173 0.115 Uiso 1 1 calc R U .
C30 C 0.5824(11) -0.1207(10) 0.8704(10) 0.063(4) Uani 1 1 d . . .
C31 C 0.6244(12) -0.0381(9) 0.8562(9) 0.055(4) Uani 1 1 d . . .
C32 C 0.7013(13) -0.0209(11) 0.8235(10) 0.072(5) Uani 1 1 d . . .
H32 H 0.7325 -0.0627 0.8090 0.087 Uiso 1 1 calc R U .
C33 C 0.7321(14) 0.0598(11) 0.8121(13) 0.087(6) Uani 1 1 d . . .
H33 H 0.7830 0.0719 0.7888 0.104 Uiso 1 1 calc R U .
C34 C 0.6877(15) 0.1202(12) 0.8351(13) 0.094(6) Uani 1 1 d . . .
H34 H 0.7075 0.1744 0.8282 0.113 Uiso 1 1 calc R U .
C35 C 0.6129(13) 0.0998(10) 0.8686(12) 0.076(5) Uani 1 1 d . . .
H35 H 0.5838 0.1420 0.8858 0.092 Uiso 1 1 calc R U .
C36 C 1.0241(12) 0.0719(12) 0.8097(9) 0.073(5) Uani 1 1 d . . .
H36A H 1.0256 0.1291 0.8287 0.088 Uiso 1 1 calc R U .
H36B H 1.0845 0.0674 0.7956 0.088 Uiso 1 1 calc R U .
C37 C 1.0113(13) 0.0172(16) 0.8732(11) 0.114(9) Uani 1 1 d . . .
H37A H 1.0010 -0.0397 0.8489 0.137 Uiso 1 1 calc R U .
H37B H 0.9514 0.0252 0.8866 0.137 Uiso 1 1 calc R U .
C38 C 1.0959(13) 0.0299(16) 0.9525(11) 0.117(9) Uani 1 1 d . . .
H38A H 1.1142 0.0881 0.9738 0.141 Uiso 1 1 calc DR U .
H38B H 1.0736 0.0009 0.9921 0.141 Uiso 1 1 calc R U .
C39 C 1.1914(16) -0.0833(16) 0.9412(12) 0.103(8) Uani 1 1 d . . .
H39 H 1.1430 -0.1248 0.9467 0.124 Uiso 1 1 calc R U .
C40 C 1.2777(18) -0.0922(13) 0.9338(12) 0.093(6) Uani 1 1 d . . .
H40 H 1.3019 -0.1413 0.9347 0.112 Uiso 1 1 calc R U .
C41 C 1.2707(11) 0.0351(10) 0.9274(9) 0.055(4) Uani 1 1 d . . .
C42 C 1.2911(14) 0.1203(13) 0.9157(10) 0.075(5) Uani 1 1 d . . .
C43 C 1.2369(15) 0.1733(10) 0.9073(13) 0.148(13) Uani 1 1 d . . .
H43 H 1.1711 0.1516 0.9018 0.177 Uiso 1 1 calc DR U .
C44 C 1.251(3) 0.246(2) 0.9046(19) 0.156(11) Uani 1 1 d . U .
H44 H 1.2095 0.2782 0.9200 0.187 Uiso 1 1 calc R U .
C45 C 1.323(3) 0.2781(15) 0.8802(17) 0.167(15) Uani 1 1 d . . .
H45 H 1.3234 0.3280 0.8595 0.201 Uiso 1 1 calc R U .
C46 C 1.395(3) 0.2392(17) 0.885(3) 0.218(19) Uani 1 1 d . . .
H46 H 1.4538 0.2643 0.8774 0.261 Uiso 1 1 calc R U .
C47 C 1.1125(14) 0.2872(10) 0.6491(11) 0.079(5) Uani 1 1 d . . .
H47A H 1.1539 0.2512 0.6768 0.095 Uiso 1 1 calc R U .
H47B H 1.0830 0.3131 0.6868 0.095 Uiso 1 1 calc R U .
C48 C 1.1740(14) 0.3527(11) 0.6179(11) 0.079(5) Uani 1 1 d . . .
H48A H 1.1321 0.3876 0.5887 0.094 Uiso 1 1 calc R U .
H48B H 1.2246 0.3870 0.6628 0.094 Uiso 1 1 calc R U .
C49 C 1.2217(13) 0.3092(9) 0.5621(11) 0.071(5) Uani 1 1 d . . .
H49A H 1.2675 0.2784 0.5934 0.085 Uiso 1 1 calc R U .
H49B H 1.1707 0.2701 0.5215 0.085 Uiso 1 1 calc R U .
C50 C 1.2337(13) 0.3958(10) 0.4513(10) 0.071(5) Uani 1 1 d . . .
H50 H 1.1662 0.3909 0.4265 0.085 Uiso 1 1 calc R U .
C51 C 1.3038(14) 0.4327(11) 0.4251(11) 0.075(5) Uani 1 1 d . . .
H51 H 1.2947 0.4597 0.3796 0.090 Uiso 1 1 calc R U .
C52 C 1.3757(11) 0.3865(10) 0.5374(10) 0.060(4) Uani 1 1 d . . .
C53 C 1.4535(13) 0.3741(9) 0.6044(10) 0.062(4) Uani 1 1 d . . .
C54 C 1.4487(13) 0.3608(12) 0.6806(10) 0.081(6) Uani 1 1 d . . .
H54 H 1.3871 0.3542 0.6900 0.097 Uiso 1 1 calc R U .
C55 C 1.5304(18) 0.3569(15) 0.7436(13) 0.115(8) Uani 1 1 d . . .
H55 H 1.5255 0.3477 0.7945 0.138 Uiso 1 1 calc R U .
C56 C 1.6180(15) 0.3673(13) 0.7271(14) 0.102(7) Uani 1 1 d . . .
H56 H 1.6753 0.3637 0.7671 0.123 Uiso 1 1 calc R U .
C57 C 1.6238(15) 0.3836(12) 0.6492(12) 0.089(6) Uani 1 1 d . . .
H57 H 1.6851 0.3917 0.6393 0.107 Uiso 1 1 calc R U .
C58 C 0.8945(12) 0.1621(10) 0.4409(8) 0.062(4) Uani 1 1 d . . .
H58 H 0.8811 0.2179 0.4502 0.075 Uiso 1 1 calc R U .
C59 C 0.8000(10) 0.1095(11) 0.3765(8) 0.092(7) Uani 1 1 d G . .
C60 C 0.7056(13) 0.1276(11) 0.3650(10) 0.198(18) Uani 1 1 d G . .
H60 H 0.6971 0.1763 0.3911 0.237 Uiso 1 1 calc R U .
C61 C 0.6240(9) 0.0729(15) 0.3143(11) 0.180(17) Uani 1 1 d G . .
H61 H 0.5608 0.0850 0.3066 0.216 Uiso 1 1 calc R U .
C62 C 0.6367(13) 0.0001(14) 0.2752(10) 0.244(17) Uani 1 1 d G U .
H62 H 0.5821 -0.0365 0.2414 0.293 Uiso 1 1 calc R U .
C63 C 0.7311(17) -0.0179(12) 0.2868(11) 0.186(12) Uani 1 1 d G U .
H63 H 0.7397 -0.0666 0.2606 0.223 Uiso 1 1 calc R U .
C64 C 0.8128(11) 0.0368(13) 0.3374(10) 0.196(18) Uani 1 1 d G . .
H64 H 0.8759 0.0247 0.3451 0.236 Uiso 1 1 calc R U .
C65 C 0.7106(13) -0.0841(10) 0.5509(11) 0.069(5) Uani 1 1 d . . .
C66 C 0.6236(16) -0.0767(19) 0.5660(16) 0.145(12) Uani 1 1 d . . .
H66 H 0.6255 -0.0541 0.6176 0.174 Uiso 1 1 calc R U .
C67 C 0.531(2) -0.101(2) 0.508(3) 0.166(15) Uani 1 1 d . . .
H67 H 0.4738 -0.0939 0.5206 0.199 Uiso 1 1 calc R U .
C68 C 0.527(2) -0.137(2) 0.430(3) 0.182(17) Uani 1 1 d . . .
H68 H 0.4652 -0.1560 0.3922 0.219 Uiso 1 1 calc R U .
C69 C 0.608(2) -0.1443(16) 0.4087(17) 0.139(11) Uani 1 1 d . . .
H69 H 0.6053 -0.1645 0.3562 0.167 Uiso 1 1 calc R U .
C70 C 0.7049(16) -0.1186(10) 0.4739(16) 0.113(9) Uani 1 1 d . . .
H70 H 0.7630 -0.1261 0.4621 0.136 Uiso 1 1 calc R U .
N1 N 1.2929(11) -0.4121(8) 0.6723(8) 0.073(4) Uani 1 1 d . . .
N2 N 1.4108(13) -0.4095(9) 0.6138(11) 0.083(4) Uani 1 1 d . . .
N4 N 0.6148(11) -0.1916(9) 0.8665(8) 0.076(4) Uani 1 1 d . . .
N5 N 0.5035(10) -0.1276(8) 0.8962(9) 0.076(4) Uani 1 1 d . . .
N6 N 0.5782(9) 0.0210(9) 0.8786(8) 0.067(4) Uani 1 1 d . . .
N7 N 1.1846(10) -0.0009(12) 0.9395(8) 0.077(4) Uani 1 1 d . . .
N8 N 1.3264(10) -0.0196(8) 0.9247(8) 0.064(4) Uani 1 1 d . . .
N9 N 1.383(3) 0.1499(18) 0.905(2) 0.219(14) Uani 1 1 d . . .
N10 N 1.2752(10) 0.3656(8) 0.5212(8) 0.067(4) Uani 1 1 d . . .
N11 N 1.3935(10) 0.4248(9) 0.4762(8) 0.068(4) Uani 1 1 d . . .
N12 N 1.5437(11) 0.3874(8) 0.5908(9) 0.071(4) Uani 1 1 d . . .
O3 O 0.8734(9) 0.5383(7) 0.6973(6) 0.083(4) Uani 1 1 d . . .
O5 O 0.8812(9) 0.4087(7) 0.7884(9) 0.105(5) Uani 1 1 d . . .
O6 O 1.0549(9) 0.3658(7) 0.8467(9) 0.108(5) Uani 1 1 d . . .
O2 O 1.2139(8) 0.4467(6) 0.8078(6) 0.063(3) Uani 1 1 d . . .
O4 O 1.0460(8) 0.5140(6) 0.8047(9) 0.105(5) Uani 1 1 d . . .
O10 O 0.7991(9) 0.5283(8) 0.8275(8) 0.096(4) Uani 1 1 d . . .
O7 O 0.8138(8) 0.3230(8) 0.8889(6) 0.081(4) Uani 1 1 d . . .
O8 O 0.9872(7) 0.2789(8) 0.9416(6) 0.085(4) Uani 1 1 d . . .
O9 O 1.2167(12) 0.4261(6) 0.9626(6) 0.102(5) Uani 1 1 d . . .
O11 O 0.7297(12) 0.4417(7) 0.9278(6) 0.100(5) Uani 1 1 d . . .
O12 O 0.6798(7) 0.2907(7) 0.9769(6) 0.073(3) Uani 1 1 d . . .
O13 O 0.8801(7) 0.3014(8) 1.0413(6) 0.076(4) Uani 1 1 d . . .
O15 O 1.0402(8) 0.3690(8) 1.1578(7) 0.091(4) Uani 1 1 d . . .
O14 O 1.0248(8) 0.2070(6) 1.0799(7) 0.073(3) Uani 1 1 d . . .
O17 O 1.3455(8) 0.4199(7) 1.1130(7) 0.079(4) Uani 1 1 d . . .
O16 O 1.1505(8) 0.3432(8) 1.0617(7) 0.089(4) Uani 1 1 d . . .
O1 O 0.8871(10) 0.2420(7) 0.7788(6) 0.083(4) Uani 1 1 d . . .
O18 O 0.7951(12) 0.4282(6) 1.0817(6) 0.104(5) Uani 1 1 d . . .
O23 O 1.0371(8) 0.2413(6) 0.5809(6) 0.062(3) Uani 1 1 d . . .
O24 O 0.9400(7) 0.0409(7) 0.7433(5) 0.064(3) Uani 1 1 d . . .
O25 O 0.8047(8) -0.1744(7) 0.7169(7) 0.070(3) Uani 1 1 d . . .
O26 O 1.0914(8) -0.2674(7) 0.6677(6) 0.071(3) Uani 1 1 d . . .
O19 O 1.0651(10) 0.4462(9) 1.0610(9) 0.030(4) Uani 0.5 1 d . . P
O21 O 0.8860(11) 0.4878(9) 1.0057(9) 0.035(4) Uani 0.5 1 d . . P
O20 O 0.9954(12) 0.4650(9) 0.9065(10) 0.036(4) Uani 0.5 1 d . . P
O22 O 1.0456(12) 0.5936(10) 1.0189(9) 0.038(4) Uani 0.5 1 d . . P

loop_
_atom_site_aniso_label
_atom_site_aniso_U_11
_atom_site_aniso_U_22
_atom_site_aniso_U_33
_atom_site_aniso_U_23
_atom_site_aniso_U_13
_atom_site_aniso_U_12
Si1 0.018(2) 0.0069(16) 0.0191(19) 0.0049(15) 0.0099(16) 0.0007(16)
Cu1 0.0624(13) 0.0670(13) 0.0947(15) 0.0123(12) 0.0365(12) 0.0176(11)
Cu2 0.120(2) 0.105(2) 0.144(2) 0.0237(18) 0.095(2) 0.0201(18)
W1 0.0588(4) 0.0505(4) 0.0642(4) 0.0250(3) 0.0443(3) 0.0220(3)
W2 0.0451(4) 0.0395(3) 0.0602(4) 0.0000(3) 0.0207(3) 0.0031(3)
W3 0.0434(4) 0.0695(4) 0.0414(3) 0.0294(3) 0.0121(3) 0.0078(3)
W4 0.0354(3) 0.0558(4) 0.0587(4) 0.0211(3) 0.0134(3) 0.0213(3)
W5 0.0464(4) 0.0344(3) 0.0637(4) 0.0262(3) 0.0260(3) 0.0127(3)
W6 0.0390(3) 0.0404(3) 0.0532(3) 0.0158(3) 0.0203(3) -0.0010(3)
C1 0.032(7) 0.036(7) 0.043(7) -0.003(6) 0.013(6) 0.001(6)
C2 0.042(8) 0.049(8) 0.046(8) 0.016(7) 0.022(7) 0.014(7)
C3 0.047(9) 0.048(8) 0.072(10) 0.018(8) 0.028(8) -0.002(7)
C4 0.065(10) 0.053(9) 0.040(8) 0.015(7) 0.013(7) 0.003(8)
C5 0.041(8) 0.058(9) 0.039(7) 0.020(7) 0.014(6) 0.002(7)
C6 0.040(8) 0.061(9) 0.055(8) 0.027(7) 0.035(7) 0.020(7)
C7 0.048(9) 0.049(8) 0.058(9) 0.017(7) 0.029(7) 0.000(7)
C8 0.032(7) 0.049(8) 0.057(8) 0.014(7) 0.023(6) 0.013(7)
C9 0.051(9) 0.053(9) 0.066(9) 0.026(8) 0.040(8) 0.010(8)
C10 0.098(13) 0.056(9) 0.060(9) 0.032(8) 0.049(9) 0.028(10)
C11 0.063(10) 0.068(10) 0.050(8) 0.032(8) 0.030(7) 0.040(9)
C12 0.050(9) 0.047(8) 0.057(9) 0.010(7) 0.022(7) -0.013(7)
C13 0.054(10) 0.051(9) 0.065(9) 0.026(8) 0.019(8) 0.017(8)
C14 0.085(13) 0.099(13) 0.055(9) 0.035(9) 0.037(9) 0.048(11)
C15 0.095(15) 0.099(14) 0.065(11) 0.027(11) 0.031(10) 0.058(13)
C16 0.067(12) 0.084(13) 0.124(16) 0.051(12) 0.066(11) 0.023(10)
C17 0.076(14) 0.122(17) 0.105(15) 0.046(13) 0.029(12) 0.057(14)
C18 0.089(16) 0.079(13) 0.116(17) 0.001(13) 0.046(14) 0.033(12)
C19 0.103(16) 0.100(14) 0.044(9) 0.028(9) 0.035(10) 0.055(13)
C20 0.31(5) 0.19(3) 0.16(3) 0.03(3) 0.15(3) 0.14(4)
C21 0.22(4) 0.29(4) 0.086(17) -0.06(2) 0.00(2) 0.20(4)
C22 0.188(12) 0.188(12) 0.188(12) 0.0259(19) 0.055(4) 0.034(2)
C23 0.167(10) 0.167(10) 0.167(10) 0.0231(18) 0.049(3) 0.031(2)
C24 0.290(17) 0.290(17) 0.290(17) 0.040(3) 0.085(5) 0.053(3)
N3 0.38(2) 0.38(2) 0.38(2) 0.052(3) 0.110(6) 0.068(4)
C25 0.17(2) 0.074(15) 0.26(3) 0.002(18) 0.18(2) -0.005(16)
C26 0.18(3) 0.108(18) 0.16(2) -0.051(16) 0.15(2) -0.052(17)
C27 0.091(15) 0.090(14) 0.16(2) 0.066(15) 0.079(15) 0.057(13)
C28 0.098(15) 0.055(10) 0.17(2) 0.057(12) 0.089(15) 0.031(11)
C29 0.063(12) 0.061(11) 0.19(2) 0.038(13) 0.086(14) 0.005(10)
C30 0.043(9) 0.058(10) 0.099(13) 0.020(9) 0.036(9) 0.012(8)
C31 0.052(10) 0.053(9) 0.061(9) 0.006(8) 0.020(8) 0.010(8)
C32 0.070(12) 0.065(11) 0.099(13) 0.011(10) 0.057(10) 0.005(9)
C33 0.067(13) 0.065(12) 0.139(18) 0.023(12) 0.050(12) 0.001(10)
C34 0.075(14) 0.063(12) 0.146(19) 0.023(12) 0.042(13) -0.012(11)
C35 0.063(12) 0.050(10) 0.121(15) 0.014(10) 0.036(11) 0.008(9)
C36 0.048(10) 0.116(15) 0.056(10) 0.018(10) 0.015(8) 0.014(10)
C37 0.047(11) 0.22(3) 0.088(13) 0.090(16) 0.018(10) 0.037(15)
C38 0.058(12) 0.23(3) 0.082(13) 0.045(16) 0.033(10) 0.049(16)
C39 0.062(14) 0.117(19) 0.095(15) 0.027(14) -0.010(12) -0.037(14)
C40 0.099(18) 0.088(15) 0.100(15) 0.034(12) 0.030(13) 0.025(14)
C41 0.041(9) 0.066(10) 0.064(10) 0.024(8) 0.015(8) 0.017(8)
C42 0.067(12) 0.112(16) 0.065(11) 0.023(11) 0.039(9) 0.027(12)
C43 0.084(16) 0.040(10) 0.27(3) -0.026(15) -0.022(18) 0.042(11)
C44 0.156(11) 0.156(11) 0.156(11) 0.0214(18) 0.046(3) 0.029(2)
C45 0.33(5) 0.077(16) 0.16(2) 0.048(16) 0.14(3) 0.11(2)
C46 0.27(4) 0.087(19) 0.40(6) 0.12(3) 0.22(4) 0.07(2)
C47 0.093(14) 0.068(11) 0.082(12) 0.004(10) 0.058(11) -0.026(10)
C48 0.083(13) 0.075(12) 0.102(14) 0.026(11) 0.058(11) 0.024(11)
C49 0.069(12) 0.048(9) 0.100(13) 0.011(9) 0.032(10) 0.009(9)
C50 0.046(10) 0.077(12) 0.084(12) 0.036(10) 0.003(9) 0.009(9)
C51 0.066(12) 0.083(13) 0.077(12) 0.020(10) 0.026(10) 0.005(11)
C52 0.040(9) 0.070(11) 0.075(11) 0.022(9) 0.019(8) 0.013(8)
C53 0.058(11) 0.041(8) 0.083(12) 0.000(8) 0.019(9) 0.001(8)
C54 0.055(11) 0.128(17) 0.069(11) 0.046(11) 0.029(9) 0.012(11)
C55 0.082(16) 0.17(2) 0.083(15) 0.039(15) 0.018(13) -0.013(16)
C56 0.051(13) 0.117(17) 0.106(17) 0.020(14) -0.024(12) 0.000(12)
C57 0.070(14) 0.100(15) 0.082(14) 0.010(12) -0.003(11) 0.016(12)
C58 0.078(12) 0.084(11) 0.039(8) 0.031(8) 0.036(8) 0.009(10)
C59 0.085(15) 0.141(19) 0.050(10) 0.054(12) 0.025(10) -0.012(14)
C60 0.058(15) 0.33(4) 0.25(3) 0.22(3) 0.05(2) 0.04(2)
C61 0.046(13) 0.32(4) 0.13(2) 0.14(3) -0.032(13) -0.046(19)
C62 0.244(17) 0.244(17) 0.244(17) 0.034(3) 0.071(5) 0.044(3)
C63 0.186(12) 0.186(12) 0.186(12) 0.0259(19) 0.054(4) 0.034(2)
C64 0.087(18) 0.37(5) 0.081(17) -0.08(2) 0.042(14) -0.10(2)
C65 0.060(12) 0.056(10) 0.082(12) 0.000(9) 0.013(10) 0.005(9)
C66 0.044(13) 0.25(3) 0.14(2) 0.06(2) 0.002(14) 0.044(18)
C67 0.11(3) 0.18(3) 0.26(4) 0.10(3) 0.09(3) 0.07(3)
C68 0.07(2) 0.18(4) 0.27(5) 0.01(3) 0.04(3) -0.03(2)
C69 0.12(2) 0.12(2) 0.13(2) -0.031(16) -0.017(19) 0.014(19)
C70 0.084(16) 0.039(10) 0.18(2) 0.011(13) -0.017(16) -0.001(10)
N1 0.081(11) 0.079(10) 0.076(9) 0.025(8) 0.043(8) 0.019(9)
N2 0.079(12) 0.078(10) 0.111(13) 0.021(9) 0.056(10) 0.013(9)
N4 0.081(11) 0.088(11) 0.079(10) 0.022(8) 0.041(8) 0.038(10)
N5 0.068(10) 0.047(8) 0.129(13) 0.013(8) 0.061(9) 0.004(7)
N6 0.041(8) 0.070(9) 0.097(10) 0.018(8) 0.032(7) 0.001(7)
N7 0.047(9) 0.138(15) 0.052(8) 0.023(9) 0.021(7) 0.016(10)
N8 0.069(9) 0.049(8) 0.083(9) 0.019(7) 0.036(8) 0.007(7)
N9 0.25(4) 0.20(3) 0.30(4) 0.13(3) 0.18(3) 0.10(3)
N10 0.056(9) 0.062(8) 0.094(10) 0.017(8) 0.039(8) 0.011(7)
N11 0.053(9) 0.088(10) 0.071(9) 0.013(8) 0.031(7) 0.014(8)
N12 0.051(9) 0.069(9) 0.092(10) 0.022(8) 0.019(8) 0.006(7)
O3 0.096(9) 0.103(9) 0.043(6) 0.032(6) 0.014(6) -0.004(8)
O5 0.059(8) 0.080(8) 0.197(14) 0.090(9) 0.045(8) 0.017(7)
O6 0.063(8) 0.075(8) 0.195(14) 0.067(9) 0.031(9) 0.018(7)
O2 0.081(8) 0.058(6) 0.075(7) 0.016(5) 0.061(6) 0.019(6)
O4 0.041(7) 0.061(7) 0.218(14) 0.089(9) 0.019(8) 0.013(6)
O10 0.074(9) 0.095(9) 0.115(10) -0.026(8) 0.058(7) -0.027(7)
O7 0.060(7) 0.134(11) 0.064(7) 0.028(7) 0.023(6) 0.048(8)
O8 0.048(7) 0.173(12) 0.063(7) 0.039(7) 0.035(5) 0.060(8)
O9 0.210(16) 0.044(6) 0.056(7) 0.018(5) 0.032(8) 0.043(8)
O11 0.198(15) 0.058(7) 0.057(7) 0.028(6) 0.040(8) 0.048(9)
O12 0.041(6) 0.091(8) 0.082(7) 0.030(6) 0.019(5) -0.019(6)
O13 0.053(7) 0.144(11) 0.052(6) 0.034(7) 0.029(5) 0.048(7)
O15 0.056(7) 0.127(11) 0.095(9) -0.004(8) 0.051(7) -0.011(7)
O14 0.087(8) 0.054(6) 0.114(9) 0.051(6) 0.064(7) 0.032(6)
O17 0.045(7) 0.066(7) 0.123(10) 0.014(7) 0.011(6) 0.024(6)
O16 0.061(8) 0.108(10) 0.093(9) -0.027(7) 0.044(7) -0.017(7)
O1 0.114(10) 0.061(7) 0.071(7) -0.014(6) 0.028(7) 0.019(7)
O18 0.215(16) 0.056(7) 0.058(7) 0.036(6) 0.041(8) 0.057(9)
O23 0.059(7) 0.061(7) 0.067(7) 0.015(6) 0.023(6) 0.001(6)
O24 0.045(6) 0.097(8) 0.046(6) 0.029(6) 0.011(5) 0.000(6)
O25 0.076(8) 0.070(7) 0.096(8) 0.038(6) 0.062(7) 0.022(6)
O26 0.079(8) 0.097(8) 0.078(7) 0.046(7) 0.060(6) 0.050(7)
O19 0.020(8) 0.044(9) 0.038(9) 0.025(8) 0.019(7) 0.013(7)
O21 0.022(9) 0.033(9) 0.042(9) 0.006(8) 0.004(7) -0.011(7)
O20 0.030(9) 0.033(9) 0.056(10) 0.029(8) 0.018(8) 0.014(8)
O22 0.039(10) 0.038(9) 0.035(9) 0.017(8) 0.008(8) 0.002(8)

loop_
_atom_type_symbol
_atom_type_description
_atom_type_scat_dispersion_real
_atom_type_scat_dispersion_imag
_atom_type_scat_source
C C 0.0033 0.0016 'International Tables Vol C Tables 4.2.6.8 and 6.1.1.4'
H H 0.0000 0.0000 'International Tables Vol C Tables 4.2.6.8 and 6.1.1.4'
N N 0.0061 0.0033 'International Tables Vol C Tables 4.2.6.8 and 6.1.1.4'
O O 0.0106 0.0060 'International Tables Vol C Tables 4.2.6.8 and 6.1.1.4'
Si Si 0.0817 0.0704 'International Tables Vol C Tables 4.2.6.8 and 6.1.1.4'
Cu Cu 0.3201 1.2651 'International Tables Vol C Tables 4.2.6.8 and 6.1.1.4'
W W -0.8490 6.8722 'International Tables Vol C Tables 4.2.6.8 and 6.1.1.4'

loop_
_geom_angle_atom_site_label_1
_geom_angle_atom_site_label_2
_geom_angle_atom_site_label_3
_geom_angle
_geom_angle_site_symmetry_1
_geom_angle_site_symmetry_3
O22 Si1 O22 180.0(12) 2_767 .
O22 Si1 O19 112.1(8) 2_767 2_767
O22 Si1 O19 67.9(8) . 2_767
O22 Si1 O19 67.9(8) 2_767 .
O22 Si1 O19 112.1(8) . .
O19 Si1 O19 180.0 2_767 .
O22 Si1 O21 71.2(8) 2_767 .
O22 Si1 O21 108.8(8) . .
O19 Si1 O21 69.3(7) 2_767 .
O19 Si1 O21 110.7(7) . .
O22 Si1 O21 108.8(8) 2_767 2_767
O22 Si1 O21 71.2(8) . 2_767
O19 Si1 O21 110.7(7) 2_767 2_767
O19 Si1 O21 69.3(7) . 2_767
O21 Si1 O21 180.0 . 2_767
O22 Si1 O20 109.5(8) 2_767 2_767
O22 Si1 O20 70.5(8) . 2_767
O19 Si1 O20 108.0(7) 2_767 2_767
O19 Si1 O20 72.0(7) . 2_767
O21 Si1 O20 72.3(8) . 2_767
O21 Si1 O20 107.7(8) 2_767 2_767
O22 Si1 O20 70.5(8) 2_767 .
O22 Si1 O20 109.5(8) . .
O19 Si1 O20 72.0(7) 2_767 .
O19 Si1 O20 108.0(7) . .
O21 Si1 O20 107.7(8) . .
O21 Si1 O20 72.3(8) 2_767 .
O20 Si1 O20 180.0(9) 2_767 .
N8 Cu1 N6 159.1(5) . 1_655
N8 Cu1 N5 118.7(6) . 1_655
N6 Cu1 N5 80.1(6) 1_655 1_655
N8 Cu1 Cu1 89.2(4) . 2_857
N6 Cu1 Cu1 98.1(4) 1_655 2_857
N5 Cu1 Cu1 96.2(4) 1_655 2_857
N2 Cu2 N11 131.6(7) . 2_856
N2 Cu2 N12 142.5(7) . 2_856
N11 Cu2 N12 81.2(6) 2_856 2_856
O2 W1 O6 101.8(6) . .
O2 W1 O9 100.4(6) . .
O6 W1 O9 89.3(6) . .
O2 W1 O18 99.9(6) . 2_767
O6 W1 O18 158.2(7) . 2_767
O9 W1 O18 88.6(5) . 2_767
O2 W1 O4 101.2(6) . .
O6 W1 O4 89.4(5) . .
O9 W1 O4 158.2(6) . .
O18 W1 O4 84.7(5) 2_767 .
O2 W1 O20 156.0(6) . .
O6 W1 O20 63.0(6) . .
O9 W1 O20 97.9(6) . .
O18 W1 O20 95.9(6) 2_767 .
O4 W1 O20 62.3(5) . .
O2 W1 O21 156.0(5) . 2_767
O6 W1 O21 96.8(6) . 2_767
O9 W1 O21 64.6(5) . 2_767
O18 W1 O21 62.9(5) 2_767 2_767
O4 W1 O21 94.0(6) . 2_767
O20 W1 O21 47.9(5) . 2_767
O1 W2 O7 102.1(6) . .
O1 W2 O5 101.4(6) . .
O7 W2 O5 89.2(5) . .
O1 W2 O8 100.9(5) . .
O7 W2 O8 88.9(4) . .
O5 W2 O8 157.5(6) . .
O1 W2 O6 102.4(7) . .
O7 W2 O6 155.4(6) . .
O5 W2 O6 87.7(5) . .
O8 W2 O6 84.8(5) . .
O1 W2 O20 156.3(6) . .
O7 W2 O20 95.1(6) . .
O5 W2 O20 62.4(6) . .
O8 W2 O20 95.5(5) . .
O6 W2 O20 62.0(6) . .
O1 W2 O22 158.3(6) . 2_767
O7 W2 O22 64.8(5) . 2_767
O5 W2 O22 95.8(6) . 2_767
O8 W2 O22 63.3(5) . 2_767
O6 W2 O22 91.3(6) . 2_767
O20 W2 O22 45.3(5) . 2_767
O3 W3 O15 100.0(6) . 2_767
O3 W3 O4 102.0(6) . .
O15 W3 O4 88.4(5) 2_767 .
O3 W3 O5 102.0(6) . .
O15 W3 O5 157.8(6) 2_767 .
O4 W3 O5 89.6(5) . .
O3 W3 O10 100.3(6) . .
O15 W3 O10 87.7(5) 2_767 .
O4 W3 O10 157.7(6) . .
O5 W3 O10 85.9(5) . .
O3 W3 O20 158.2(6) . .
O15 W3 O20 96.1(6) 2_767 .
O4 W3 O20 63.6(5) . .
O5 W3 O20 63.4(6) . .
O10 W3 O20 95.0(6) . .
O3 W3 O19 154.2(5) . 2_767
O15 W3 O19 62.6(5) 2_767 2_767
O4 W3 O19 96.6(6) . 2_767
O5 W3 O19 95.8(6) . 2_767
O10 W3 O19 62.3(5) . 2_767
O20 W3 O19 47.6(5) . 2_767
O17 W4 O11 101.5(6) . 2_767
O17 W4 O10 102.0(6) . 2_767
O11 W4 O10 90.8(5) 2_767 2_767
O17 W4 O16 100.6(5) . .
O11 W4 O16 157.7(6) 2_767 .
O10 W4 O16 87.8(5) 2_767 .
O17 W4 O9 100.1(6) . .
O11 W4 O9 87.9(5) 2_767 .
O10 W4 O9 157.6(6) 2_767 .
O16 W4 O9 85.1(5) . .
O17 W4 O19 157.4(5) . .
O11 W4 O19 96.8(6) 2_767 .
O10 W4 O19 64.4(5) 2_767 .
O16 W4 O19 62.6(5) . .
O9 W4 O19 93.5(6) . .
O17 W4 O21 156.3(6) . 2_767
O11 W4 O21 62.2(5) 2_767 2_767
O10 W4 O21 95.7(6) 2_767 2_767
O16 W4 O21 95.7(5) . 2_767
O9 W4 O21 64.1(5) . 2_767
O19 W4 O21 46.2(5) . 2_767
O14 W5 O8 100.6(6) . .
O14 W5 O16 101.6(6) . .
O8 W5 O16 90.1(5) . .
O14 W5 O13 100.0(5) . .
O8 W5 O13 88.4(4) . .
O16 W5 O13 158.2(6) . .
O14 W5 O15 103.4(6) . .
O8 W5 O15 156.0(6) . .
O16 W5 O15 86.9(5) . .
O13 W5 O15 85.6(5) . .
O14 W5 O19 157.4(5) . .
O8 W5 O19 95.1(5) . .
O16 W5 O19 62.0(5) . .
O13 W5 O19 96.4(5) . .
O15 W5 O19 62.5(5) . .
O14 W5 O22 158.6(6) . 2_767
O8 W5 O22 64.4(5) . 2_767
O16 W5 O22 93.9(6) . 2_767
O13 W5 O22 65.9(5) . 2_767
O15 W5 O22 92.0(6) . 2_767
O19 W5 O22 43.9(5) . 2_767
O12 W6 O13 100.6(5) . .
O12 W6 O18 101.9(6) . .
O13 W6 O18 91.4(5) . .
O12 W6 O7 101.6(6) . .
O13 W6 O7 87.6(4) . .
O18 W6 O7 156.2(6) . .
O12 W6 O11 101.2(6) . .
O13 W6 O11 158.0(6) . .
O18 W6 O11 87.0(4) . .
O7 W6 O11 85.1(5) . .
O12 W6 O21 157.5(6) . .
O13 W6 O21 97.2(5) . .
O18 W6 O21 63.8(6) . .
O7 W6 O21 92.8(6) . .
O11 W6 O21 62.5(6) . .
O12 W6 O22 157.3(6) . 2_767
O13 W6 O22 64.0(5) . 2_767
O18 W6 O22 95.4(6) . 2_767
O7 W6 O22 62.9(5) . 2_767
O11 W6 O22 94.2(6) . 2_767
O21 W6 O22 45.2(6) . 2_767
C2 C1 C6 125.3(13) . .
C1 C2 C3 116.9(12) . .
C1 C2 C58 122.9(13) . .
C3 C2 C58 120.1(13) . .
O23 C3 C4 122.9(14) . .
O23 C3 C2 116.1(12) . .
C4 C3 C2 120.9(13) . .
C5 C4 C3 119.2(13) . .
C4 C5 O24 123.2(12) . .
C4 C5 C6 121.1(12) . .
O24 C5 C6 115.6(12) . .
C1 C6 C5 116.5(12) . .
C1 C6 C7 124.7(13) . .
C5 C6 C7 118.5(11) . .
C65 C7 C6 114.5(12) . .
C65 C7 C8 115.9(13) . .
C6 C7 C8 107.5(11) . .
C13 C8 C9 117.3(11) . .
C13 C8 C7 123.8(11) . .
C9 C8 C7 118.6(12) . .
C10 C9 O25 122.3(12) . .
C10 C9 C8 120.5(13) . .
O25 C9 C8 117.2(12) . .
C9 C10 C11 119.7(12) . .
O26 C11 C10 122.8(11) . .
O26 C11 C12 116.2(13) . .
C10 C11 C12 121.0(12) . .
C13 C12 C11 116.9(13) . .
C13 C12 C58 124.9(12) . 2_756
C11 C12 C58 117.5(13) . 2_756
C8 C13 C12 124.6(13) . .
O26 C14 C15 104.5(12) . .
C14 C15 C16 110.1(16) . .
C15 C16 N1 111.4(15) . .
C18 C17 N1 102.9(18) . .
N2 C18 C17 112.1(18) . .
N1 C19 N2 112.2(15) . .
N1 C19 C20 127(2) . .
N2 C19 C20 120.6(19) . .
C19 C20 C21 117(2) . .
C19 C20 N3 123(2) . .
C21 C20 N3 120.0 . .
C22 C21 C20 120.0 . .
C21 C22 C23 120.0 . .
C22 C23 C24 120.0 . .
N3 C24 C23 120.0 . .
C24 N3 C20 120.0 . .
O25 C25 C26 105.7(17) . .
C27 C26 C25 105(2) . .
C26 C27 N4 106.3(17) . .
C29 C28 N4 109.4(15) . .
C28 C29 N5 106.6(15) . .
N5 C30 N4 111.4(15) . .
N5 C30 C31 117.9(14) . .
N4 C30 C31 130.5(15) . .
N6 C31 C32 121.9(15) . .
N6 C31 C30 112.4(14) . .
C32 C31 C30 125.7(14) . .
C31 C32 C33 119.5(16) . .
C34 C33 C32 119.6(19) . .
C33 C34 C35 118.5(18) . .
C34 C35 N6 123.9(17) . .
O24 C36 C37 103.6(14) . .
C36 C37 C38 117.3(17) . .
N7 C38 C37 111.2(17) . .
C40 C39 N7 108(2) . .
C39 C40 N8 109.5(19) . .
N8 C41 N7 109.5(15) . .
N8 C41 C42 127.1(16) . .
N7 C41 C42 123.3(15) . .
C43 C42 N9 111(2) . .
C43 C42 C41 130.7(19) . .
N9 C42 C41 117.6(18) . .
C44 C43 C42 134(3) . .
C43 C44 C45 119(3) . .
C46 C45 C44 117(3) . .
C45 C46 N9 119(3) . .
O23 C47 C48 107.4(14) . .
C49 C48 C47 108.1(14) . .
N10 C49 C48 113.5(13) . .
C51 C50 N10 109.3(15) . .
C50 C51 N11 108.3(15) . .
N11 C52 N10 107.3(13) . .
N11 C52 C53 122.3(15) . .
N10 C52 C53 130.4(16) . .
N12 C53 C54 118.8(15) . .
N12 C53 C52 112.7(16) . .
C54 C53 C52 128.0(17) . .
C55 C54 C53 123.4(18) . .
C56 C55 C54 116(2) . .
C55 C56 C57 120.7(17) . .
N12 C57 C56 121(2) . .
C12 C58 C2 115.5(12) 2_756 .
C12 C58 C59 109.2(12) 2_756 .
C2 C58 C59 110.1(12) . .
C60 C59 C64 120.0 . .
C60 C59 C58 123.2(14) . .
C64 C59 C58 116.4(14) . .
C59 C60 C61 120.0 . .
C62 C61 C60 120.0 . .
C61 C62 C63 120.0 . .
C64 C63 C62 120.0 . .
C63 C64 C59 120.0 . .
C66 C65 C70 117(2) . .
C66 C65 C7 122.4(19) . .
C70 C65 C7 120.9(18) . .
C65 C66 C67 123(3) . .
C66 C67 C68 119(3) . .
C69 C68 C67 122(3) . .
C68 C69 C70 117(3) . .
C65 C70 C69 122(2) . .
C19 N1 C17 107.8(16) . .
C19 N1 C16 126.5(15) . .
C17 N1 C16 125.0(16) . .
C19 N2 C18 104.8(16) . .
C19 N2 Cu2 125.1(14) . .
C18 N2 Cu2 128.0(14) . .
C30 N4 C28 106.8(14) . .
C30 N4 C27 128.1(16) . .
C28 N4 C27 125.1(15) . .
C30 N5 C29 105.6(13) . .
C30 N5 Cu1 113.0(11) . 1_455
C29 N5 Cu1 141.4(12) . 1_455
C31 N6 C35 116.6(14) . .
C31 N6 Cu1 116.1(11) . 1_455
C35 N6 Cu1 126.8(12) . 1_455
C41 N7 C39 105.1(15) . .
C41 N7 C38 134.6(18) . .
C39 N7 C38 120.3(19) . .
C41 N8 C40 108.2(16) . .
C41 N8 Cu1 134.7(12) . .
C40 N8 Cu1 117.0(13) . .
C42 N9 C46 114(2) . .
C52 N10 C50 107.0(14) . .
C52 N10 C49 126.5(14) . .
C50 N10 C49 125.7(14) . .
C52 N11 C51 107.9(14) . .
C52 N11 Cu2 109.1(10) . 2_856
C51 N11 Cu2 139.8(12) . 2_856
C57 N12 C53 119.8(17) . .
C57 N12 Cu2 128.6(14) . 2_856
C53 N12 Cu2 111.5(11) . 2_856
W3 O5 W2 137.7(8) . .
W1 O6 W2 139.4(8) . .
W3 O4 W1 137.4(7) . .
W4 O10 W3 138.5(7) 2_767 .
W2 O7 W6 139.6(7) . .
W5 O8 W2 137.7(7) . .
W1 O9 W4 136.4(7) . .
W4 O11 W6 138.8(8) 2_767 .
W6 O13 W5 136.8(6) . .
W3 O15 W5 139.9(7) 2_767 .
W4 O16 W5 138.5(7) . .
W1 O18 W6 137.7(7) 2_767 .
C3 O23 C47 118.5(12) . .
C5 O24 C36 117.8(12) . .
C25 O25 C9 114.4(13) . .
C11 O26 C14 118.8(10) . .
Si1 O19 O22 54.1(6) . 2_767
Si1 O19 W4 123.5(7) . .
O22 O19 W4 134.2(10) 2_767 .
Si1 O19 W5 122.4(8) . .
O22 O19 W5 68.3(7) 2_767 .
W4 O19 W5 96.6(5) . .
Si1 O19 W3 118.2(7) . 2_767
O22 O19 W3 128.3(9) 2_767 2_767
W4 O19 W3 94.6(5) . 2_767
W5 O19 W3 94.7(5) . 2_767
Si1 O21 W6 123.4(8) . .
Si1 O21 W4 120.9(8) . 2_767
W6 O21 W4 96.2(5) . 2_767
Si1 O21 W1 119.6(7) . 2_767
W6 O21 W1 95.5(6) . 2_767
W4 O21 W1 94.6(6) 2_767 2_767
Si1 O20 W3 122.1(7) . .
Si1 O20 W1 120.1(8) . .
W3 O20 W1 96.0(6) . .
Si1 O20 W2 120.8(8) . .
W3 O20 W2 96.2(6) . .
W1 O20 W2 95.2(6) . .
Si1 O22 O19 58.0(7) . 2_767
Si1 O22 W5 125.7(8) . 2_767
O19 O22 W5 67.8(6) 2_767 2_767
Si1 O22 W2 123.4(8) . 2_767
O19 O22 W2 132.5(10) 2_767 2_767
W5 O22 W2 93.8(6) 2_767 2_767
Si1 O22 W6 120.2(9) . 2_767
O19 O22 W6 130.4(9) 2_767 2_767
W5 O22 W6 92.9(5) 2_767 2_767
W2 O22 W6 92.2(5) 2_767 2_767

loop_
_geom_bond_atom_site_label_1
_geom_bond_atom_site_label_2
_geom_bond_distance
_geom_bond_site_symmetry_2
Si1 O22 1.559(16) 2_767
Si1 O22 1.559(16) .
Si1 O19 1.632(13) 2_767
Si1 O19 1.632(13) .
Si1 O21 1.642(16) .
Si1 O21 1.642(16) 2_767
Si1 O20 1.652(17) 2_767
Si1 O20 1.653(17) .
Cu1 N8 1.928(14) .
Cu1 N6 2.009(13) 1_655
Cu1 N5 2.051(13) 1_655
Cu1 Cu1 2.989(4) 2_857
Cu2 N2 1.916(16) .
Cu2 N11 2.015(13) 2_856
Cu2 N12 2.119(14) 2_856
W1 O2 1.687(9) .
W1 O6 1.842(13) .
W1 O9 1.865(10) .
W1 O18 1.882(12) 2_767
W1 O4 1.907(9) .
W1 O20 2.386(16) .
W1 O21 2.406(17) 2_767
W2 O1 1.679(10) .
W2 O7 1.862(11) .
W2 O5 1.892(10) .
W2 O8 1.896(9) .
W2 O6 1.919(13) .
W2 O20 2.391(16) .
W2 O22 2.428(16) 2_767
W3 O3 1.685(9) .
W3 O15 1.826(13) 2_767
W3 O4 1.867(11) .
W3 O5 1.887(11) .
W3 O10 1.900(12) .
W3 O20 2.344(14) .
W3 O19 2.435(15) 2_767
W4 O17 1.677(9) .
W4 O11 1.865(11) 2_767
W4 O10 1.866(12) 2_767
W4 O16 1.889(13) .
W4 O9 1.932(11) .
W4 O19 2.356(14) .
W4 O21 2.391(14) 2_767
W5 O14 1.675(8) .
W5 O8 1.876(10) .
W5 O16 1.891(12) .
W5 O13 1.910(10) .
W5 O15 1.944(12) .
W5 O19 2.379(15) .
W5 O22 2.389(14) 2_767
W6 O12 1.672(10) .
W6 O13 1.890(9) .
W6 O18 1.896(11) .
W6 O7 1.910(11) .
W6 O11 1.910(9) .
W6 O21 2.356(15) .
W6 O22 2.486(17) 2_767
C1 C2 1.355(17) .
C1 C6 1.366(16) .
C2 C3 1.393(19) .
C2 C58 1.547(16) .
C3 O23 1.362(16) .
C3 C4 1.393(18) .
C4 C5 1.372(18) .
C5 O24 1.377(14) .
C5 C6 1.401(19) .
C6 C7 1.546(18) .
C7 C65 1.45(2) .
C7 C8 1.549(17) .
C8 C13 1.357(19) .
C8 C9 1.412(17) .
C9 C10 1.375(18) .
C9 O25 1.380(16) .
C10 C11 1.39(2) .
C11 O26 1.379(14) .
C11 C12 1.394(18) .
C12 C13 1.375(18) .
C12 C58 1.52(2) 2_756
C14 O26 1.434(15) .
C14 C15 1.48(2) .
C15 C16 1.49(2) .
C16 N1 1.51(2) .
C17 C18 1.36(3) .
C17 N1 1.40(2) .
C18 N2 1.34(2) .
C19 N1 1.31(2) .
C19 N2 1.32(2) .
C19 C20 1.39(2) .
C20 C21 1.3900 .
C20 N3 1.3900 .
C21 C22 1.3900 .
C22 C23 1.3900 .
C23 C24 1.3900 .
C24 N3 1.3900 .
C25 O25 1.37(2) .
C25 C26 1.55(3) .
C26 C27 1.51(3) .
C27 N4 1.52(2) .
C28 C29 1.34(2) .
C28 N4 1.34(2) .
C29 N5 1.405(19) .
C30 N5 1.315(19) .
C30 N4 1.328(18) .
C30 C31 1.48(2) .
C31 N6 1.346(18) .
C31 C32 1.37(2) .
C32 C33 1.39(2) .
C33 C34 1.35(2) .
C34 C35 1.36(2) .
C35 N6 1.37(2) .
C36 O24 1.409(17) .
C36 C37 1.52(2) .
C37 C38 1.54(2) .
C38 N7 1.50(2) .
C39 C40 1.30(3) .
C39 N7 1.39(3) .
C40 N8 1.34(2) .
C41 N8 1.298(17) .
C41 N7 1.36(2) .
C41 C42 1.44(2) .
C42 C43 1.25(2) .
C42 N9 1.40(3) .
C43 C44 1.19(3) .
C44 C45 1.29(4) .
C45 C46 1.28(4) .
C46 N9 1.54(3) .
C47 O23 1.426(19) .
C47 C48 1.53(2) .
C48 C49 1.52(2) .
C49 N10 1.47(2) .
C50 C51 1.30(2) .
C50 N10 1.370(18) .
C51 N11 1.376(19) .
C52 N11 1.349(19) .
C52 N10 1.369(19) .
C52 C53 1.43(2) .
C53 N12 1.36(2) .
C53 C54 1.38(2) .
C54 C55 1.38(2) .
C55 C56 1.35(3) .
C56 C57 1.43(3) .
C57 N12 1.318(19) .
C58 C12 1.52(2) 2_756
C58 C59 1.573(19) .
C59 C60 1.3900 .
C59 C64 1.3900 .
C60 C61 1.3900 .
C61 C62 1.3900 .
C62 C63 1.3900 .
C63 C64 1.3900 .
C65 C66 1.36(3) .
C65 C70 1.38(3) .
C66 C67 1.40(4) .
C67 C68 1.41(4) .
C68 C69 1.33(4) .
C69 C70 1.50(3) .
N5 Cu1 2.051(13) 1_455
N6 Cu1 2.009(13) 1_455
N11 Cu2 2.015(13) 2_856
N12 Cu2 2.119(14) 2_856
O10 W4 1.866(12) 2_767
O11 W4 1.865(11) 2_767
O15 W3 1.826(13) 2_767
O18 W1 1.882(12) 2_767
O19 O22 1.78(2) 2_767
O19 W3 2.435(15) 2_767
O21 W4 2.391(14) 2_767
O21 W1 2.406(17) 2_767
O22 O19 1.78(2) 2_767
O22 W5 2.389(14) 2_767
O22 W2 2.428(16) 2_767
O22 W6 2.486(17) 2_767

loop_
_platon_squeeze_void_nr
_platon_squeeze_void_average_x
_platon_squeeze_void_average_y
_platon_squeeze_void_average_z
_platon_squeeze_void_volume
_platon_squeeze_void_count_electrons
_platon_squeeze_void_content
1 0.296 0.872 0.364 21 3 ' '
2 0.500 0.500 1.000 107 38 ' '
3 0.514 0.246 0.371 31 4 ' '
4 0.486 0.754 0.629 31 4 ' '
5 0.704 0.128 0.636 21 3 ' '
